data_8106720
loop_
_publ_author_name
'Wen, Gao-Ju'
'Gu, Lian-Shuai'

_publ_section_title
;
 Crystal structure of the salt
 1,1&#x2032;-(ethane-1,2-diyl)bis(1,4-diazabicyclo[2.2.2]octan-1-ium)
 diperchlorate, C14H28N4(ClO4)2
;
_journal_issue 6
_journal_name_full 'Zeitschrift f\"ur Kristallographie - New Crystal Structures'
_journal_page_first 919
_journal_page_last 920
_journal_paper_doi 10.1515/ncrs-2017-0079
_journal_volume 232
_journal_year 2017
_chemical_formula_moiety 'C14 H28 N4, 2(Cl O4)'
_chemical_formula_sum 'C14 H28 Cl2 N4 O8'
_chemical_formula_weight 451.30
_space_group_crystal_system monoclinic
_space_group_IT_number 14
_space_group_name_Hall '-P 2yn'
_space_group_name_H-M_alt 'P 1 21/n 1'
_atom_sites_solution_hydrogens geom
_cell_angle_alpha 90
_cell_angle_beta 97.50(3)
_cell_angle_gamma 90
_cell_formula_units_Z 2
_cell_length_a 8.7538(18)
_cell_length_b 11.393(2)
_cell_length_c 9.942(4)
_cell_measurement_reflns_used 6531
_cell_measurement_temperature 293(2)
_cell_measurement_theta_max 27.465
_cell_measurement_theta_min 3.324
_cell_volume 983.1(5)
_computing_structure_refinement 'SHELXL-2014/7 (Sheldrick, 2014)'
_diffrn_ambient_temperature 293(2)
_diffrn_measured_fraction_theta_full 0.989
_diffrn_measured_fraction_theta_max 0.969
_diffrn_measurement_device_type 'RAPID II'
_diffrn_measurement_method '\w scans'
_diffrn_radiation_type MoK\a
_diffrn_radiation_wavelength 0.71073
_diffrn_reflns_av_R_equivalents 0.0833
_diffrn_reflns_av_unetI/netI 0.0880
_diffrn_reflns_Laue_measured_fraction_full 0.989
_diffrn_reflns_Laue_measured_fraction_max 0.969
_diffrn_reflns_limit_h_max 11
_diffrn_reflns_limit_h_min -10
_diffrn_reflns_limit_k_max 12
_diffrn_reflns_limit_k_min -14
_diffrn_reflns_limit_l_max 12
_diffrn_reflns_limit_l_min -12
_diffrn_reflns_number 6531
_diffrn_reflns_point_group_measured_fraction_full 0.989
_diffrn_reflns_point_group_measured_fraction_max 0.969
_diffrn_reflns_theta_full 25.242
_diffrn_reflns_theta_max 27.465
_diffrn_reflns_theta_min 3.324
_exptl_absorpt_coefficient_mu 0.381
_exptl_absorpt_correction_T_max 0.927
_exptl_absorpt_correction_T_min 0.927
_exptl_absorpt_correction_type multi-scan
_exptl_absorpt_process_details 'North et al., 1968'
_exptl_crystal_colour colorless
_exptl_crystal_density_diffrn 1.525
_exptl_crystal_description block
_exptl_crystal_F_000 476
_exptl_crystal_size_max 0.2
_exptl_crystal_size_mid 0.2
_exptl_crystal_size_min 0.2
_refine_diff_density_max 0.490
_refine_diff_density_min -0.556
_refine_diff_density_rms 0.085
_refine_ls_extinction_coef .
_refine_ls_extinction_method none
_refine_ls_goodness_of_fit_ref 1.045
_refine_ls_hydrogen_treatment constr
_refine_ls_matrix_type full
_refine_ls_number_parameters 127
_refine_ls_number_reflns 2185
_refine_ls_number_restraints 0
_refine_ls_restrained_S_all 1.045
_refine_ls_R_factor_all 0.0822
_refine_ls_R_factor_gt 0.0706
_refine_ls_shift/su_max 0.000
_refine_ls_shift/su_mean 0.000
_refine_ls_structure_factor_coef Fsqd
_refine_ls_weighting_details 'w=1/[\s^2^(Fo^2^)+(0.1040P)^2^+0.5205P] where P=(Fo^2^+2Fc^2^)/3'
_refine_ls_weighting_scheme calc
_refine_ls_wR_factor_gt 0.1923
_refine_ls_wR_factor_ref 0.2036
_reflns_Friedel_coverage 0.000
_reflns_Friedel_fraction_full .
_reflns_Friedel_fraction_max .
_reflns_number_gt 1757
_reflns_number_total 2254
_reflns_threshold_expression 'I > 2\s(I)'
_cod_data_source_file suppl_ncrs-2017-0079_suppl.cif
_cod_data_source_block 1
_cod_depositor_comments
;
The following automatic conversions were performed:

data item '_exptl_absorpt_correction_type' value 'Multi-scan' was
changed to 'multi-scan' in accordance with the built-in table derived
from the CIF Core dictionary named 'cif_core.dic' version 2.4.5 last
updated on 2014-11-21.

Automatic conversion script
Id: cif_fix_values 8738 2021-04-28 16:35:53Z antanas 
;
_cod_original_sg_symbol_H-M 'P 21/n'
_cod_database_code 8106720
_shelx_space_group_comment
;
The symmetry employed for this shelxl refinement is uniquely defined
by the following loop, which should always be used as a source of
symmetry information in preference to the above space-group names.
They are only intended as comments.
;

loop_
_space_group_symop_operation_xyz
'x, y, z'
'-x+1/2, y+1/2, -z+1/2'
'-x, -y, -z'
'x-1/2, -y-1/2, z-1/2'

loop_
_atom_site_label
_atom_site_type_symbol
_atom_site_fract_x
_atom_site_fract_y
_atom_site_fract_z
_atom_site_U_iso_or_equiv
_atom_site_adp_type
_atom_site_occupancy
_atom_site_site_symmetry_order
_atom_site_calc_flag
_atom_site_refinement_flags_posn
_atom_site_refinement_flags_adp
_atom_site_refinement_flags_occupancy
_atom_site_disorder_assembly
_atom_site_disorder_group
N1 N 0.6575(2) 0.90612(16) 0.6044(2) 0.0251(5) Uani 1 1 d . . . . .
N2 N 0.7986(3) 0.7339(2) 0.7379(2) 0.0383(6) Uani 1 1 d . . . . .
C1 C 0.5962(3) 0.8879(2) 0.7392(3) 0.0343(6) Uani 1 1 d . . . . .
H1A H 0.4847 0.8827 0.7249 0.041 Uiso 1 1 calc R U . . .
H1B H 0.6253 0.9535 0.7994 0.041 Uiso 1 1 calc R U . . .
C2 C 0.6655(4) 0.7735(3) 0.8023(3) 0.0429(7) Uani 1 1 d . . . . .
H2A H 0.6975 0.7856 0.8984 0.052 Uiso 1 1 calc R U . . .
H2B H 0.5872 0.7128 0.7928 0.052 Uiso 1 1 calc R U . . .
C3 C 0.8296(3) 0.9301(2) 0.6356(3) 0.0347(6) Uani 1 1 d . . . . .
H3A H 0.8465 1.0068 0.6772 0.042 Uiso 1 1 calc R U . . .
H3B H 0.8763 0.9293 0.5523 0.042 Uiso 1 1 calc R U . . .
C4 C 0.9037(3) 0.8343(3) 0.7331(3) 0.0420(7) Uani 1 1 d . . . . .
H4A H 0.9989 0.8078 0.7030 0.050 Uiso 1 1 calc R U . . .
H4B H 0.9283 0.8671 0.8234 0.050 Uiso 1 1 calc R U . . .
C5 C 0.6372(3) 0.7927(2) 0.5237(3) 0.0323(6) Uani 1 1 d . . . . .
H5A H 0.6641 0.8050 0.4332 0.039 Uiso 1 1 calc R U . . .
H5B H 0.5306 0.7674 0.5158 0.039 Uiso 1 1 calc R U . . .
C6 C 0.7426(4) 0.6983(2) 0.5977(3) 0.0424(7) Uani 1 1 d . . . . .
H6A H 0.6862 0.6251 0.5989 0.051 Uiso 1 1 calc R U . . .
H6B H 0.8300 0.6850 0.5487 0.051 Uiso 1 1 calc R U . . .
C7 C 0.5853(3) 1.0103(2) 0.5277(3) 0.0301(6) Uani 1 1 d . . . . .
H7A H 0.6422 1.0276 0.4527 0.036 Uiso 1 1 calc R U . . .
H7B H 0.5930 1.0780 0.5873 0.036 Uiso 1 1 calc R U . . .
Cl1 Cl 0.77899(8) 0.90725(7) 0.17026(8) 0.0442(3) Uani 1 1 d . . . . .
O1 O 0.8337(5) 0.9569(4) 0.2973(3) 0.1199(16) Uani 1 1 d . . . . .
O2 O 0.6277(4) 0.9380(4) 0.1235(6) 0.1373(18) Uani 1 1 d . . . . .
O3 O 0.8819(4) 0.9364(3) 0.0773(3) 0.0834(10) Uani 1 1 d . . . . .
O4 O 0.7820(4) 0.7810(3) 0.1805(5) 0.1056(13) Uani 1 1 d . . . . .

loop_
_atom_site_aniso_label
_atom_site_aniso_U_11
_atom_site_aniso_U_22
_atom_site_aniso_U_33
_atom_site_aniso_U_23
_atom_site_aniso_U_13
_atom_site_aniso_U_12
N1 0.0215(10) 0.0232(10) 0.0294(11) -0.0002(8) -0.0019(8) -0.0012(7)
N2 0.0353(13) 0.0341(12) 0.0431(13) 0.0067(10) -0.0039(10) 0.0061(9)
C1 0.0348(14) 0.0363(14) 0.0321(13) -0.0005(11) 0.0060(11) 0.0021(11)
C2 0.0482(18) 0.0448(16) 0.0351(14) 0.0107(12) 0.0027(13) 0.0042(13)
C3 0.0209(12) 0.0364(14) 0.0441(15) 0.0026(11) -0.0051(11) -0.0031(10)
C4 0.0286(14) 0.0408(15) 0.0523(17) 0.0054(13) -0.0103(12) 0.0032(11)
C5 0.0355(14) 0.0259(12) 0.0338(13) -0.0058(10) -0.0012(11) 0.0014(10)
C6 0.0448(16) 0.0314(14) 0.0490(17) -0.0020(12) -0.0009(13) 0.0095(12)
C7 0.0225(13) 0.0244(11) 0.0409(14) 0.0037(10) -0.0052(10) -0.0004(9)
Cl1 0.0314(5) 0.0580(5) 0.0440(5) 0.0006(3) 0.0088(3) 0.0016(3)
O1 0.136(3) 0.173(4) 0.0546(18) -0.041(2) 0.028(2) -0.073(3)
O2 0.0455(19) 0.144(4) 0.214(5) -0.059(4) -0.015(2) 0.038(2)
O3 0.095(3) 0.095(2) 0.0680(17) 0.0041(17) 0.0414(18) -0.0093(19)
O4 0.077(2) 0.065(2) 0.173(4) 0.035(2) 0.007(2) -0.0026(16)

loop_
_atom_type_symbol
_atom_type_description
_atom_type_scat_dispersion_real
_atom_type_scat_dispersion_imag
_atom_type_scat_source
C C 0.0033 0.0016 'International Tables Vol C Tables 4.2.6.8 and 6.1.1.4'
H H 0.0000 0.0000 'International Tables Vol C Tables 4.2.6.8 and 6.1.1.4'
Cl Cl 0.1484 0.1585 'International Tables Vol C Tables 4.2.6.8 and 6.1.1.4'
N N 0.0061 0.0033 'International Tables Vol C Tables 4.2.6.8 and 6.1.1.4'
O O 0.0106 0.0060 'International Tables Vol C Tables 4.2.6.8 and 6.1.1.4'

loop_
_geom_angle_atom_site_label_1
_geom_angle_atom_site_label_2
_geom_angle_atom_site_label_3
_geom_angle
_geom_angle_site_symmetry_1
_geom_angle_site_symmetry_3
C7 N1 C5 113.02(19) . .
C7 N1 C1 112.40(19) . .
C5 N1 C1 108.60(19) . .
C7 N1 C3 107.49(18) . .
C5 N1 C3 107.71(19) . .
C1 N1 C3 107.4(2) . .
C2 N2 C4 108.0(2) . .
C2 N2 C6 108.2(2) . .
C4 N2 C6 108.4(2) . .
N1 C1 C2 108.0(2) . .
N1 C1 H1A 110.1 . .
C2 C1 H1A 110.1 . .
N1 C1 H1B 110.1 . .
C2 C1 H1B 110.1 . .
H1A C1 H1B 108.4 . .
N2 C2 C1 112.0(2) . .
N2 C2 H2A 109.2 . .
C1 C2 H2A 109.2 . .
N2 C2 H2B 109.2 . .
C1 C2 H2B 109.2 . .
H2A C2 H2B 107.9 . .
N1 C3 C4 108.9(2) . .
N1 C3 H3A 109.9 . .
C4 C3 H3A 109.9 . .
N1 C3 H3B 109.9 . .
C4 C3 H3B 109.9 . .
H3A C3 H3B 108.3 . .
N2 C4 C3 110.9(2) . .
N2 C4 H4A 109.5 . .
C3 C4 H4A 109.5 . .
N2 C4 H4B 109.5 . .
C3 C4 H4B 109.5 . .
H4A C4 H4B 108.1 . .
N1 C5 C6 108.7(2) . .
N1 C5 H5A 109.9 . .
C6 C5 H5A 109.9 . .
N1 C5 H5B 109.9 . .
C6 C5 H5B 109.9 . .
H5A C5 H5B 108.3 . .
N2 C6 C5 111.3(2) . .
N2 C6 H6A 109.4 . .
C5 C6 H6A 109.4 . .
N2 C6 H6B 109.4 . .
C5 C6 H6B 109.4 . .
H6A C6 H6B 108.0 . .
N1 C7 C7 112.6(2) . 3_676
N1 C7 H7A 109.1 . .
C7 C7 H7A 109.1 3_676 .
N1 C7 H7B 109.1 . .
C7 C7 H7B 109.1 3_676 .
H7A C7 H7B 107.8 . .
O2 Cl1 O1 113.3(3) . .
O2 Cl1 O3 112.5(3) . .
O1 Cl1 O3 108.7(2) . .
O2 Cl1 O4 106.4(3) . .
O1 Cl1 O4 109.6(3) . .
O3 Cl1 O4 105.9(2) . .

loop_
_geom_bond_atom_site_label_1
_geom_bond_atom_site_label_2
_geom_bond_distance
_geom_bond_site_symmetry_2
N1 C7 1.505(3) .
N1 C5 1.519(3) .
N1 C1 1.521(3) .
N1 C3 1.523(3) .
N2 C2 1.471(4) .
N2 C4 1.473(4) .
N2 C6 1.474(4) .
C1 C2 1.537(4) .
C1 H1A 0.9700 .
C1 H1B 0.9700 .
C2 H2A 0.9700 .
C2 H2B 0.9700 .
C3 C4 1.545(4) .
C3 H3A 0.9700 .
C3 H3B 0.9700 .
C4 H4A 0.9700 .
C4 H4B 0.9700 .
C5 C6 1.540(4) .
C5 H5A 0.9700 .
C5 H5B 0.9700 .
C6 H6A 0.9700 .
C6 H6B 0.9700 .
C7 C7 1.540(5) 3_676
C7 H7A 0.9700 .
C7 H7B 0.9700 .
Cl1 O2 1.390(4) .
Cl1 O1 1.409(3) .
Cl1 O3 1.412(3) .
Cl1 O4 1.442(3) .

loop_
_geom_hbond_atom_site_label_D
_geom_hbond_atom_site_label_H
_geom_hbond_atom_site_label_A
_geom_hbond_distance_DH
_geom_hbond_distance_HA
_geom_hbond_distance_DA
_geom_hbond_angle_DHA
_geom_hbond_site_symmetry_A
C7 H7B N2 0.97 2.58 3.512(3) 161.8 2_656
C7 H7A O1 0.97 2.55 3.413(5) 147.6 .
C3 H3B O1 0.97 2.53 3.382(4) 146.1 .
C1 H1A O4 0.97 2.57 3.345(5) 136.7 4_576
C7 H7B N2 0.97 2.58 3.512(3) 161.8 2_656
C7 H7A O1 0.97 2.55 3.413(5) 147.6 .
C3 H3B O1 0.97 2.53 3.382(4) 146.1 .
C1 H1A O4 0.97 2.57 3.345(5) 136.7 4_576
C7 H7B N2 0.97 2.58 3.512(3) 161.8 2_656
C7 H7A O1 0.97 2.55 3.413(5) 147.6 .
C3 H3B O1 0.97 2.53 3.382(4) 146.1 .
C1 H1A O4 0.97 2.57 3.345(5) 136.7 4_576
C7 H7B N2 0.97 2.58 3.512(3) 161.8 2_656
C7 H7A O1 0.97 2.55 3.413(5) 147.6 .
C3 H3B O1 0.97 2.53 3.382(4) 146.1 .
C1 H1A O4 0.97 2.57 3.345(5) 136.7 4_576
C7 H7B N2 0.97 2.58 3.512(3) 161.8 2_656
C7 H7A O1 0.97 2.55 3.413(5) 147.6 .
C3 H3B O1 0.97 2.53 3.382(4) 146.1 .
C1 H1A O4 0.97 2.57 3.345(5) 136.7 4_576
C7 H7B N2 0.97 2.58 3.512(3) 161.8 2_656
C7 H7A O1 0.97 2.55 3.413(5) 147.6 .
C3 H3B O1 0.97 2.53 3.382(4) 146.1 .
C1 H1A O4 0.97 2.57 3.345(5) 136.7 4_576
C7 H7B N2 0.97 2.58 3.512(3) 161.8 2_656
C7 H7A O1 0.97 2.55 3.413(5) 147.6 .
C3 H3B O1 0.97 2.53 3.382(4) 146.1 .
C1 H1A O4 0.97 2.57 3.345(5) 136.7 4_576
C7 H7B N2 0.97 2.58 3.512(3) 161.8 2_656
C7 H7A O1 0.97 2.55 3.413(5) 147.6 .
C3 H3B O1 0.97 2.53 3.382(4) 146.1 .
C1 H1A O4 0.97 2.57 3.345(5) 136.7 4_576
C7 H7B N2 0.97 2.58 3.512(3) 161.8 2_656
C7 H7A O1 0.97 2.55 3.413(5) 147.6 .
C3 H3B O1 0.97 2.53 3.382(4) 146.1 .
C1 H1A O4 0.97 2.57 3.345(5) 136.7 4_576
C1 H1A O4 0.97 2.57 3.345(5) 136.7 4_576
C3 H3B O1 0.97 2.53 3.382(4) 146.1 .
C7 H7A O1 0.97 2.55 3.413(5) 147.6 .
C7 H7B N2 0.97 2.58 3.512(3) 161.8 2_656
C1 H1A O4 0.97 2.57 3.345(5) 136.7 4_576
C3 H3B O1 0.97 2.53 3.382(4) 146.1 .
C7 H7A O1 0.97 2.55 3.413(5) 147.6 .
C7 H7B N2 0.97 2.58 3.512(3) 161.8 2_656
C1 H1A O4 0.97 2.57 3.345(5) 136.7 4_576
C3 H3B O1 0.97 2.53 3.382(4) 146.1 .
C7 H7A O1 0.97 2.55 3.413(5) 147.6 .
C7 H7B N2 0.97 2.58 3.512(3) 161.8 2_656
C1 H1A O4 0.97 2.57 3.345(5) 136.7 4_576
C3 H3B O1 0.97 2.53 3.382(4) 146.1 .
C7 H7A O1 0.97 2.55 3.413(5) 147.6 .
C7 H7B N2 0.97 2.58 3.512(3) 161.8 2_656
C1 H1A O4 0.97 2.57 3.345(5) 136.7 4_576
C3 H3B O1 0.97 2.53 3.382(4) 146.1 .
C7 H7A O1 0.97 2.55 3.413(5) 147.6 .
C7 H7B N2 0.97 2.58 3.512(3) 161.8 2_656
C1 H1A O4 0.97 2.57 3.345(5) 136.7 4_576
C3 H3B O1 0.97 2.53 3.382(4) 146.1 .
C7 H7A O1 0.97 2.55 3.413(5) 147.6 .
C7 H7B N2 0.97 2.58 3.512(3) 161.8 2_656
C1 H1A O4 0.97 2.57 3.345(5) 136.7 4_576
C3 H3B O1 0.97 2.53 3.382(4) 146.1 .
C7 H7A O1 0.97 2.55 3.413(5) 147.6 .
C7 H7B N2 0.97 2.58 3.512(3) 161.8 2_656
C1 H1A O4 0.97 2.57 3.345(5) 136.7 4_576
C3 H3B O1 0.97 2.53 3.382(4) 146.1 .
C7 H7A O1 0.97 2.55 3.413(5) 147.6 .
C7 H7B N2 0.97 2.58 3.512(3) 161.8 2_656
C1 H1A O4 0.97 2.57 3.345(5) 136.7 4_576
C3 H3B O1 0.97 2.53 3.382(4) 146.1 .
C7 H7A O1 0.97 2.55 3.413(5) 147.6 .
C7 H7B N2 0.97 2.58 3.512(3) 161.8 2_656

loop_
_geom_torsion_atom_site_label_1
_geom_torsion_atom_site_label_2
_geom_torsion_atom_site_label_3
_geom_torsion_atom_site_label_4
_geom_torsion
_geom_torsion_site_symmetry_1
_geom_torsion_site_symmetry_2
_geom_torsion_site_symmetry_3
_geom_torsion_site_symmetry_4
C7 N1 C1 C2 174.7(2) . . . .
C5 N1 C1 C2 48.9(3) . . . .
C3 N1 C1 C2 -67.3(3) . . . .
C4 N2 C2 C1 49.4(3) . . . .
C6 N2 C2 C1 -67.7(3) . . . .
N1 C1 C2 N2 15.9(3) . . . .
C7 N1 C3 C4 171.3(2) . . . .
C5 N1 C3 C4 -66.6(3) . . . .
C1 N1 C3 C4 50.1(3) . . . .
C2 N2 C4 C3 -67.2(3) . . . .
C6 N2 C4 C3 49.8(3) . . . .
N1 C3 C4 N2 15.0(3) . . . .
C7 N1 C5 C6 168.2(2) . . . .
C1 N1 C5 C6 -66.4(3) . . . .
C3 N1 C5 C6 49.6(3) . . . .
C2 N2 C6 C5 49.1(3) . . . .
C4 N2 C6 C5 -67.8(3) . . . .
N1 C5 C6 N2 15.0(3) . . . .
C5 N1 C7 C7 53.1(3) . . . 3_676
C1 N1 C7 C7 -70.2(3) . . . 3_676
C3 N1 C7 C7 171.8(3) . . . 3_676
